data_4505691
loop_
_publ_author_name
'Son, Seung Uk'
'Park, Kang Hyun'
'Kim, Bo Yun'
'Chung, Young Keun'

_publ_section_title
;
 Construction of Cylindrical Nanotubular Materials by Self-Assembly of
 Co(NCS)2with Bent-Building Blocks Having Diimidazole Rings
;
_journal_issue 4
_journal_name_full 'Crystal Growth &amp; Design'
_journal_page_first 507
_journal_paper_doi 10.1021/cg034010y
_journal_volume 3
_journal_year 2003
_chemical_formula_sum 'C12 H9 Co0.5 N6 S'
_chemical_formula_weight 298.78
_chemical_name_systematic
; 
 ? 
;
_space_group_IT_number 14
_symmetry_cell_setting monoclinic
_symmetry_space_group_name_Hall '-P 2yn'
_symmetry_space_group_name_H-M 'P 1 21/n 1'
_atom_sites_solution_hydrogens geom
_atom_sites_solution_primary direct
_atom_sites_solution_secondary difmap
_audit_creation_method SHELXL-97
_cell_angle_alpha 90.00
_cell_angle_beta 95.967(2)
_cell_angle_gamma 90.00
_cell_formula_units_Z 4
_cell_length_a 11.1230(10)
_cell_length_b 9.2170(10)
_cell_length_c 12.8680(10)
_cell_measurement_temperature 293(2)
_cell_volume 1312.1(2)
_computing_structure_refinement 'SHELXL-97 (Sheldrick, 1997)'
_computing_structure_solution 'SHELXS-97 (Sheldrick, 1990)'
_diffrn_ambient_temperature 293(2)
_diffrn_measured_fraction_theta_full 0.991
_diffrn_measured_fraction_theta_max 0.991
_diffrn_radiation_monochromator graphite
_diffrn_radiation_source 'fine-focus sealed tube'
_diffrn_radiation_type MoK\a
_diffrn_radiation_wavelength 0.71073
_diffrn_reflns_av_R_equivalents 0.0304
_diffrn_reflns_av_sigmaI/netI 0.0473
_diffrn_reflns_limit_h_max 14
_diffrn_reflns_limit_h_min -14
_diffrn_reflns_limit_k_max 11
_diffrn_reflns_limit_k_min -11
_diffrn_reflns_limit_l_max 16
_diffrn_reflns_limit_l_min -16
_diffrn_reflns_number 5406
_diffrn_reflns_theta_full 27.54
_diffrn_reflns_theta_max 27.54
_diffrn_reflns_theta_min 2.30
_exptl_absorpt_coefficient_mu 0.853
_exptl_crystal_colour 'pale pink'
_exptl_crystal_density_diffrn 1.512
_exptl_crystal_density_method 'not measured'
_exptl_crystal_F_000 610
_refine_diff_density_max 0.626
_refine_diff_density_min -0.827
_refine_diff_density_rms 0.181
_refine_ls_extinction_method none
_refine_ls_goodness_of_fit_ref 1.029
_refine_ls_hydrogen_treatment mixed
_refine_ls_matrix_type full
_refine_ls_number_parameters 178
_refine_ls_number_reflns 2991
_refine_ls_number_restraints 0
_refine_ls_restrained_S_all 1.029
_refine_ls_R_factor_all 0.0617
_refine_ls_R_factor_gt 0.0368
_refine_ls_shift/su_max 0.000
_refine_ls_shift/su_mean 0.000
_refine_ls_structure_factor_coef Fsqd
_refine_ls_weighting_details 'calc w=1/[\s^2^(Fo^2^)+(0.0894P)^2^+0.0000P] where P=(Fo^2^+2Fc^2^)/3'
_refine_ls_weighting_scheme calc
_refine_ls_wR_factor_gt 0.1016
_refine_ls_wR_factor_ref 0.1404
_reflns_number_gt 2145
_reflns_number_total 2991
_reflns_threshold_expression >2sigma(I)
_cod_data_source_file cg034010ysi20030127_035759.cif
_cod_data_source_block 13n
_cod_original_sg_symbol_H-M P21/n
_cod_original_formula_sum 'C12 H9 Co0.50 N6 S'
_cod_database_code 4505691

loop_
_symmetry_equiv_pos_as_xyz
'x, y, z'
'-x+1/2, y+1/2, -z+1/2'
'-x, -y, -z'
'x-1/2, -y-1/2, z-1/2'

loop_
_atom_site_label
_atom_site_type_symbol
_atom_site_fract_x
_atom_site_fract_y
_atom_site_fract_z
_atom_site_U_iso_or_equiv
_atom_site_adp_type
_atom_site_occupancy
_atom_site_symmetry_multiplicity
_atom_site_calc_flag
_atom_site_refinement_flags
Co Co 0.0000 0.0000 0.5000 0.03188(18) Uani 1 2 d S
S S 0.04999(9) -0.02860(11) 0.87314(6) 0.0663(3) Uani 1 1 d .
N1 N -0.48552(18) 0.0186(2) 0.27413(17) 0.0336(5) Uani 1 1 d .
N2 N -0.37722(17) 0.1064(2) 0.42451(15) 0.0355(5) Uani 1 1 d .
N3 N -0.18756(17) 0.0610(2) 0.48274(15) 0.0365(5) Uani 1 1 d .
N4 N 0.08263(16) 0.4177(2) 0.37743(15) 0.0336(5) Uani 1 1 d .
N5 N 0.04255(18) 0.2258(2) 0.47014(15) 0.0368(5) Uani 1 1 d .
N6 N 0.0150(2) 0.0446(3) 0.66213(17) 0.0437(6) Uani 1 1 d .
C1 C -0.4882(2) 0.0989(3) 0.35939(19) 0.0338(5) Uani 1 1 d .
C2 C -0.5883(2) 0.0070(2) 0.2122(2) 0.0324(5) Uani 1 1 d .
C3 C -0.6965(2) 0.0693(3) 0.2323(2) 0.0400(6) Uani 1 1 d .
H3 H -0.7672 0.0547 0.1881 0.048 Uiso 1 1 calc R
C4 C -0.6950(2) 0.1539(3) 0.3206(2) 0.0454(7) Uani 1 1 d .
H4 H -0.7655 0.1995 0.3362 0.054 Uiso 1 1 calc R
C5 C -0.5899(2) 0.1714(3) 0.3861(2) 0.0422(6) Uani 1 1 d .
H5 H -0.5872 0.2293 0.4455 0.051 Uiso 1 1 calc R
C6 C -0.3529(2) 0.1821(3) 0.5171(2) 0.0446(7) Uani 1 1 d .
H6 H -0.4058 0.2413 0.5491 0.053 Uiso 1 1 calc R
C7 C -0.2373(2) 0.1526(3) 0.5511(2) 0.0425(6) Uani 1 1 d .
H7 H -0.1965 0.1890 0.6123 0.051 Uiso 1 1 calc R
C8 C -0.2739(2) 0.0353(3) 0.4077(2) 0.0377(6) Uani 1 1 d .
H8 H -0.2656 -0.0238 0.3503 0.045 Uiso 1 1 calc R
C9 C 0.1530(2) 0.4283(3) 0.4724(2) 0.0426(6) Uani 1 1 d .
H9 H 0.2075 0.5017 0.4935 0.051 Uiso 1 1 calc R
C10 C 0.1267(2) 0.3113(3) 0.5280(2) 0.0428(6) Uani 1 1 d .
H10 H 0.1602 0.2908 0.5956 0.051 Uiso 1 1 calc R
C11 C 0.0175(2) 0.2944(3) 0.38086(19) 0.0360(6) Uani 1 1 d .
H11 H -0.0381 0.2620 0.3268 0.043 Uiso 1 1 calc R
C12 C 0.0300(2) 0.0150(3) 0.7501(2) 0.0361(6) Uani 1 1 d .

loop_
_atom_site_aniso_label
_atom_site_aniso_U_11
_atom_site_aniso_U_22
_atom_site_aniso_U_33
_atom_site_aniso_U_23
_atom_site_aniso_U_13
_atom_site_aniso_U_12
Co 0.0334(3) 0.0368(3) 0.0244(3) 0.00200(18) -0.00217(18) -0.00081(18)
S 0.0896(7) 0.0734(6) 0.0324(4) 0.0127(4) -0.0100(4) -0.0119(5)
N1 0.0321(11) 0.0313(12) 0.0368(12) -0.0034(9) 0.0010(9) 0.0019(8)
N2 0.0345(11) 0.0338(12) 0.0373(11) -0.0058(9) -0.0009(8) 0.0036(9)
N3 0.0367(11) 0.0377(12) 0.0341(11) -0.0023(10) -0.0017(9) 0.0009(9)
N4 0.0327(10) 0.0307(12) 0.0361(11) 0.0014(9) -0.0030(8) -0.0004(8)
N5 0.0369(11) 0.0374(13) 0.0353(10) 0.0026(9) 0.0008(9) -0.0020(9)
N6 0.0473(13) 0.0525(14) 0.0301(12) 0.0001(11) -0.0013(9) 0.0021(11)
C1 0.0333(12) 0.0299(14) 0.0381(13) 0.0004(10) 0.0031(10) 0.0010(10)
C2 0.0331(12) 0.0281(13) 0.0358(13) 0.0021(10) 0.0021(10) -0.0008(9)
C3 0.0301(13) 0.0395(15) 0.0495(15) 0.0034(13) -0.0008(11) 0.0034(11)
C4 0.0360(14) 0.0468(17) 0.0539(17) -0.0041(13) 0.0065(12) 0.0119(12)
C5 0.0422(15) 0.0390(15) 0.0461(15) -0.0081(12) 0.0079(11) 0.0064(11)
C6 0.0482(15) 0.0431(16) 0.0414(14) -0.0118(12) 0.0001(12) 0.0089(12)
C7 0.0479(15) 0.0395(15) 0.0382(14) -0.0089(12) -0.0051(11) 0.0030(12)
C8 0.0351(13) 0.0418(15) 0.0355(13) -0.0068(11) 0.0007(10) 0.0035(11)
C9 0.0452(14) 0.0398(16) 0.0402(14) -0.0034(12) -0.0080(11) -0.0060(12)
C10 0.0477(15) 0.0434(16) 0.0349(13) -0.0026(12) -0.0071(11) -0.0009(12)
C11 0.0325(12) 0.0376(15) 0.0369(13) 0.0017(11) -0.0016(10) -0.0019(11)
C12 0.0369(13) 0.0379(15) 0.0328(13) -0.0035(10) 0.0000(10) 0.0015(10)

loop_
_atom_type_symbol
_atom_type_description
_atom_type_scat_dispersion_real
_atom_type_scat_dispersion_imag
_atom_type_scat_source
C C 0.0033 0.0016 'International Tables Vol C Tables 4.2.6.8 and 6.1.1.4'
H H 0.0000 0.0000 'International Tables Vol C Tables 4.2.6.8 and 6.1.1.4'
N N 0.0061 0.0033 'International Tables Vol C Tables 4.2.6.8 and 6.1.1.4'
S S 0.1246 0.1234 'International Tables Vol C Tables 4.2.6.8 and 6.1.1.4'
Co Co 0.3494 0.9721 'International Tables Vol C Tables 4.2.6.8 and 6.1.1.4'

loop_
_geom_angle_atom_site_label_1
_geom_angle_atom_site_label_2
_geom_angle_atom_site_label_3
_geom_angle
_geom_angle_site_symmetry_1
_geom_angle_site_symmetry_3
N6 Co N6 180.0 3_556 .
N6 Co N3 91.55(8) 3_556 3_556
N6 Co N3 88.45(8) . 3_556
N6 Co N3 88.45(8) 3_556 .
N6 Co N3 91.55(8) . .
N3 Co N3 180.0 3_556 .
N6 Co N5 90.44(9) 3_556 .
N6 Co N5 89.56(9) . .
N3 Co N5 92.39(8) 3_556 .
N3 Co N5 87.61(8) . .
N6 Co N5 89.56(9) 3_556 3_556
N6 Co N5 90.44(9) . 3_556
N3 Co N5 87.61(8) 3_556 3_556
N3 Co N5 92.39(8) . 3_556
N5 Co N5 180.0 . 3_556
C1 N1 C2 116.7(2) . .
C8 N2 C6 106.7(2) . .
C8 N2 C1 125.4(2) . .
C6 N2 C1 127.8(2) . .
C8 N3 C7 105.6(2) . .
C8 N3 Co 131.13(18) . .
C7 N3 Co 123.02(15) . .
C11 N4 C9 106.6(2) . .
C11 N4 C2 125.57(19) . 2_455
C9 N4 C2 127.3(2) . 2_455
C11 N5 C10 105.5(2) . .
C11 N5 Co 125.68(16) . .
C10 N5 Co 126.73(16) . .
C12 N6 Co 154.9(2) . .
N1 C1 C5 124.2(2) . .
N1 C1 N2 115.0(2) . .
C5 C1 N2 120.8(2) . .
N1 C2 C3 124.6(2) . .
N1 C2 N4 115.1(2) . 2_445
C3 C2 N4 120.3(2) . 2_445
C4 C3 C2 116.9(2) . .
C3 C4 C5 120.5(2) . .
C4 C5 C1 117.0(2) . .
C7 C6 N2 105.9(2) . .
C6 C7 N3 110.6(2) . .
N3 C8 N2 111.2(2) . .
C10 C9 N4 106.2(2) . .
C9 C10 N5 110.1(2) . .
N5 C11 N4 111.5(2) . .
N6 C12 S 179.2(3) . .

loop_
_geom_bond_atom_site_label_1
_geom_bond_atom_site_label_2
_geom_bond_distance
_geom_bond_site_symmetry_2
Co N6 2.116(2) 3_556
Co N6 2.116(2) .
Co N3 2.150(2) 3_556
Co N3 2.150(2) .
Co N5 2.177(2) .
Co N5 2.177(2) 3_556
S C12 1.626(3) .
N1 C1 1.326(3) .
N1 C2 1.328(3) .
N2 C8 1.359(3) .
N2 C6 1.383(3) .
N2 C1 1.420(3) .
N3 C8 1.311(3) .
N3 C7 1.376(3) .
N4 C11 1.351(3) .
N4 C9 1.385(3) .
N4 C2 1.424(3) 2_455
N5 C11 1.316(3) .
N5 C10 1.381(3) .
N6 C12 1.159(3) .
C1 C5 1.388(3) .
C2 C3 1.382(3) .
C2 N4 1.424(3) 2_445
C3 C4 1.377(4) .
C4 C5 1.378(3) .
C6 C7 1.342(3) .
C9 C10 1.343(4) .
